data_4515171
loop_
_publ_author_name
'Xue, Hui'
'Cao, Junze'
'Zhao, Liang'
'Hao, Haigang'
'Hong, Maochun'

_publ_section_title
;
 Conformation-Driven Self-Assembly: From a 1D Metal-Organic Polymer to an
 Infinite Double Nanotube.
;
_journal_issue 6
_journal_name_full 'ACS omega'
_journal_page_first 10755
_journal_page_last 10760
_journal_paper_doi 10.1021/acsomega.9b01344
_journal_volume 4
_journal_year 2019
_chemical_formula_sum 'C55 H58 Ag3 F7 N14 O12 S8'
_chemical_formula_weight 1820.24
_space_group_crystal_system triclinic
_space_group_IT_number 2
_space_group_name_Hall '-P 1'
_space_group_name_H-M_alt 'P -1'
_symmetry_space_group_name_Hall '-P 1'
_symmetry_space_group_name_H-M 'P -1'
_atom_sites_solution_hydrogens geom
_atom_sites_solution_primary direct
_atom_sites_solution_secondary difmap
_audit_creation_method SHELXL-2017/1
_cell_angle_alpha 75.874(3)
_cell_angle_beta 88.149(3)
_cell_angle_gamma 70.570(3)
_cell_formula_units_Z 2
_cell_length_a 12.7235(4)
_cell_length_b 16.2023(6)
_cell_length_c 17.4567(7)
_cell_measurement_reflns_used 10462
_cell_measurement_temperature 100(2)
_cell_measurement_theta_max 72.6130
_cell_measurement_theta_min 3.6550
_cell_volume 3286.4(2)
_computing_cell_refinement
;
CrysAlisPro, Agilent Technologies,
Version 1.171.37.35 (release 13-08-2014 CrysAlis171 .NET)
(compiled Aug 13 2014,18:06:01)
;
_computing_data_collection
;
CrysAlisPro, Agilent Technologies,
Version 1.171.37.35 (release 13-08-2014 CrysAlis171 .NET)
(compiled Aug 13 2014,18:06:01)
;
_computing_data_reduction
;
CrysAlisPro, Agilent Technologies,
Version 1.171.37.35 (release 13-08-2014 CrysAlis171 .NET)
(compiled Aug 13 2014,18:06:01)
;
_computing_molecular_graphics SHELXTL
_computing_publication_material SHELXTL
_computing_structure_refinement 'SHELXL-2017/1 (Sheldrick, 2017)'
_computing_structure_solution 'SHELXL-2017/1 (Sheldrick, 2017)'
_diffrn_ambient_temperature 100(2)
_diffrn_detector_area_resol_mean 10.5594
_diffrn_measured_fraction_theta_full 0.999
_diffrn_measured_fraction_theta_max 0.969
_diffrn_measurement_device_type 'SuperNova, Dual, Cu at zero, Atlas'
_diffrn_measurement_method '\w scans'
_diffrn_radiation_type CuK\a
_diffrn_radiation_wavelength 1.54184
_diffrn_reflns_av_R_equivalents 0.0321
_diffrn_reflns_av_unetI/netI 0.0419
_diffrn_reflns_Laue_measured_fraction_full 0.999
_diffrn_reflns_Laue_measured_fraction_max 0.969
_diffrn_reflns_limit_h_max 12
_diffrn_reflns_limit_h_min -15
_diffrn_reflns_limit_k_max 19
_diffrn_reflns_limit_k_min -19
_diffrn_reflns_limit_l_max 19
_diffrn_reflns_limit_l_min -21
_diffrn_reflns_number 24720
_diffrn_reflns_point_group_measured_fraction_full 0.999
_diffrn_reflns_point_group_measured_fraction_max 0.969
_diffrn_reflns_theta_full 67.684
_diffrn_reflns_theta_max 73.400
_diffrn_reflns_theta_min 3.447
_diffrn_source 'sealed X-ray tube'
_exptl_absorpt_coefficient_mu 10.279
_exptl_absorpt_correction_T_max 1.00000
_exptl_absorpt_correction_T_min 0.74902
_exptl_absorpt_correction_type multi-scan
_exptl_absorpt_process_details
;
CrysAlisPro, Agilent Technologies,
Version 1.171.37.35 (release 13-08-2014 CrysAlis171 .NET)
(compiled Aug 13 2014,18:06:01)
Empirical absorption correction using spherical harmonics,
 implemented in SCALE3 ABSPACK scaling algorithm.
;
_exptl_crystal_colour yellow
_exptl_crystal_density_diffrn 1.839
_exptl_crystal_density_method 'not measured'
_exptl_crystal_description rodlike
_exptl_crystal_F_000 1828
_exptl_crystal_size_max 0.3
_exptl_crystal_size_mid 0.2
_exptl_crystal_size_min 0.15
_refine_diff_density_max 2.047
_refine_diff_density_min -1.883
_refine_diff_density_rms 0.117
_refine_ls_extinction_method none
_refine_ls_goodness_of_fit_ref 0.974
_refine_ls_hydrogen_treatment constr
_refine_ls_matrix_type full
_refine_ls_number_parameters 688
_refine_ls_number_reflns 12799
_refine_ls_number_restraints 0
_refine_ls_restrained_S_all 0.974
_refine_ls_R_factor_all 0.0713
_refine_ls_R_factor_gt 0.0591
_refine_ls_shift/su_max 0.001
_refine_ls_shift/su_mean 0.000
_refine_ls_structure_factor_coef Fsqd
_refine_ls_weighting_details 'w=1/[\s^2^(Fo^2^)+(0.0648P)^2^+20.3608P] where P=(Fo^2^+2Fc^2^)/3'
_refine_ls_weighting_scheme calc
_refine_ls_wR_factor_gt 0.1467
_refine_ls_wR_factor_ref 0.1542
_reflns_Friedel_coverage 0.000
_reflns_number_gt 10974
_reflns_number_total 12799
_reflns_threshold_expression 'I > 2\s(I)'
_cod_data_source_file ao9b01344_si_002.cif
_cod_data_source_block 1_sq
_cod_database_code 4515171
_shelx_shelxl_version_number 2017/1
_shelx_space_group_comment
;
The symmetry employed for this shelxl refinement is uniquely defined
by the following loop, which should always be used as a source of
symmetry information in preference to the above space-group names.
They are only intended as comments.
;

loop_
_space_group_symop_operation_xyz
'x, y, z'
'-x, -y, -z'

loop_
_atom_site_label
_atom_site_type_symbol
_atom_site_fract_x
_atom_site_fract_y
_atom_site_fract_z
_atom_site_U_iso_or_equiv
_atom_site_adp_type
_atom_site_occupancy
_atom_site_site_symmetry_order
_atom_site_calc_flag
_atom_site_refinement_flags_posn
_atom_site_refinement_flags_adp
Ag1 Ag 0.63149(3) 0.49038(3) 0.99189(3) 0.03923(12) Uani 1 1 d . .
Ag2 Ag 0.86955(4) 0.51764(3) 0.98582(4) 0.05871(17) Uani 1 1 d . .
Ag3 Ag 0.69917(5) 0.69709(3) 0.41000(3) 0.05195(14) Uani 1 1 d . .
S26 S 1.01839(12) 0.95594(9) 0.77284(8) 0.0360(3) Uani 1 1 d . .
S10 S 0.87079(14) 1.06770(10) 0.48213(8) 0.0408(3) Uani 1 1 d . .
S18 S 0.60941(12) 0.96419(9) 0.69685(10) 0.0414(3) Uani 1 1 d . .
S36 S 0.54487(15) 0.35606(10) 0.18767(9) 0.0458(4) Uani 1 1 d . .
S64 S 0.45400(14) 0.17652(11) 0.76322(11) 0.0491(4) Uani 1 1 d . .
S56 S 0.85735(13) 0.20682(11) 0.70398(10) 0.0474(4) Uani 1 1 d . .
S48 S 0.5578(2) 0.27812(11) 0.47533(11) 0.0651(6) Uani 1 1 d . .
S74 S 0.95881(15) 0.53800(11) 0.19396(10) 0.0503(4) Uani 1 1 d . .
N58 N 0.6877(4) 0.3876(3) 0.9274(3) 0.0400(11) Uani 1 1 d . .
N66 N 0.4126(4) 0.3984(3) 0.9533(3) 0.0364(10) Uani 1 1 d . .
F34 F 0.5688(4) 0.1937(3) 0.1717(3) 0.0705(13) Uani 1 1 d . .
N12 N 0.7219(5) 0.8222(4) 0.4106(3) 0.0470(13) Uani 1 1 d . .
O39 O 0.4287(4) 0.3785(3) 0.1682(3) 0.0553(12) Uani 1 1 d . .
N20 N 0.8077(4) 0.6563(4) 0.9209(4) 0.0505(14) Uani 1 1 d . .
F41 F 0.5441(4) 0.2086(3) 0.2905(3) 0.0680(12) Uani 1 1 d . .
N50 N 0.6945(5) 0.5650(3) 0.4174(3) 0.0523(14) Uani 1 1 d . .
N28 N 1.0830(4) 0.6233(4) 0.9602(4) 0.0513(14) Uani 1 1 d . .
O38 O 0.6110(5) 0.3689(4) 0.1204(3) 0.0690(15) Uani 1 1 d . .
N7 N 0.8153(4) 0.9585(3) 0.7318(3) 0.0313(9) Uani 1 1 d . .
F40 F 0.7018(4) 0.2006(3) 0.2412(3) 0.0733(13) Uani 1 1 d . .
F72 F 0.9495(5) 0.7060(3) 0.1831(4) 0.0957(18) Uani 1 1 d . .
O77 O 1.0737(5) 0.5202(4) 0.1856(5) 0.084(2) Uani 1 1 d . .
N9 N 0.7453(4) 1.0130(3) 0.5967(3) 0.0356(10) Uani 1 1 d . .
N47 N 0.7023(5) 0.2388(3) 0.5972(3) 0.0464(13) Uani 1 1 d . .
C13 C 0.6370(6) 0.8871(5) 0.4297(5) 0.0556(18) Uani 1 1 d . .
H13 H 0.567719 0.877123 0.438881 0.067 Uiso 1 1 calc R U
N5 N 0.9270(4) 1.0094(3) 0.6315(3) 0.0337(10) Uani 1 1 d . .
O76 O 0.9296(5) 0.4734(4) 0.2545(3) 0.0654(14) Uani 1 1 d . .
N45 N 0.6542(4) 0.1946(3) 0.7304(3) 0.0419(12) Uani 1 1 d . .
O37 O 0.5685(5) 0.3864(4) 0.2536(3) 0.0685(15) Uani 1 1 d . .
N43 N 0.5237(5) 0.2243(3) 0.6233(3) 0.0462(13) Uani 1 1 d . .
C6 C 0.9072(5) 0.9761(3) 0.7068(3) 0.0316(11) Uani 1 1 d . .
C67 C 0.4417(5) 0.3151(4) 1.0000(4) 0.0384(12) Uani 1 1 d . .
H67 H 0.440722 0.307450 1.055736 0.046 Uiso 1 1 calc R U
C8 C 0.7373(4) 0.9793(3) 0.6736(3) 0.0325(11) Uani 1 1 d . .
C44 C 0.5560(5) 0.2003(4) 0.7010(4) 0.0426(14) Uani 1 1 d . .
C63 C 0.7055(5) 0.3004(4) 0.9615(4) 0.0406(13) Uani 1 1 d . .
H63 H 0.682475 0.284524 1.013737 0.049 Uiso 1 1 calc R U
C57 C 0.8542(5) 0.1778(4) 0.8102(4) 0.0436(15) Uani 1 1 d . .
H57A H 0.821130 0.129234 0.825935 0.052 Uiso 1 1 calc R U
H57B H 0.932117 0.152804 0.832650 0.052 Uiso 1 1 calc R U
F79 F 0.8132(7) 0.6712(4) 0.2399(6) 0.145(3) Uani 1 1 d . .
C27 C 0.9695(6) 0.9124(4) 0.8675(4) 0.0428(14) Uani 1 1 d . .
H27A H 0.991821 0.938702 0.907144 0.051 Uiso 1 1 calc R U
H27B H 0.886953 0.933322 0.863332 0.051 Uiso 1 1 calc R U
C31 C 1.0117(5) 0.8111(4) 0.8974(4) 0.0404(13) Uani 1 1 d . .
C4 C 0.8428(5) 1.0253(4) 0.5800(3) 0.0343(12) Uani 1 1 d . .
C71 C 0.4154(6) 0.4082(4) 0.8753(4) 0.0452(14) Uani 1 1 d . .
H71 H 0.395429 0.467274 0.841450 0.054 Uiso 1 1 calc R U
O75 O 0.8923(6) 0.5673(5) 0.1212(4) 0.0862(19) Uani 1 1 d . .
C32 C 1.0152(5) 0.7740(5) 0.9778(4) 0.0471(15) Uani 1 1 d . .
H32 H 0.993511 0.812244 1.013153 0.056 Uiso 1 1 calc R U
C23 C 0.6937(4) 0.8339(4) 0.8414(4) 0.0397(13) Uani 1 1 d . .
C59 C 0.7188(5) 0.4086(4) 0.8530(4) 0.0435(14) Uani 1 1 d . .
H59 H 0.705464 0.470361 0.827400 0.052 Uiso 1 1 calc R U
C62 C 0.7559(5) 0.2321(4) 0.9239(4) 0.0410(13) Uani 1 1 d . .
H62 H 0.766733 0.170944 0.950202 0.049 Uiso 1 1 calc R U
C61 C 0.7906(5) 0.2538(4) 0.8476(4) 0.0405(14) Uani 1 1 d . .
C65 C 0.5146(6) 0.1627(4) 0.8597(4) 0.0484(15) Uani 1 1 d . .
H65A H 0.495610 0.114214 0.897924 0.058 Uiso 1 1 calc R U
H65B H 0.596807 0.142888 0.857341 0.058 Uiso 1 1 calc R U
C69 C 0.4759(5) 0.2478(4) 0.8902(4) 0.0375(12) Uani 1 1 d . .
C46 C 0.7237(5) 0.2134(4) 0.6757(4) 0.0401(13) Uani 1 1 d . .
C68 C 0.4736(5) 0.2385(4) 0.9698(4) 0.0400(13) Uani 1 1 d . .
H68 H 0.493620 0.180057 1.004786 0.048 Uiso 1 1 calc R U
C21 C 0.7864(5) 0.7237(5) 0.9575(4) 0.0501(16) Uani 1 1 d . .
H21 H 0.810345 0.709856 1.011526 0.060 Uiso 1 1 calc R U
C11 C 0.7517(6) 1.0736(4) 0.4268(4) 0.0464(15) Uani 1 1 d . .
H11A H 0.683751 1.106714 0.450305 0.056 Uiso 1 1 calc R U
H11B H 0.752484 1.109488 0.372143 0.056 Uiso 1 1 calc R U
C53 C 0.6819(14) 0.3951(7) 0.4254(7) 0.115(2) Uani 1 1 d . .
C15 C 0.7434(5) 0.9841(4) 0.4227(4) 0.0418(14) Uani 1 1 d . .
C24 C 0.7174(5) 0.7650(4) 0.8027(4) 0.0456(14) Uani 1 1 d . .
H24 H 0.694075 0.777887 0.748691 0.055 Uiso 1 1 calc R U
C19 C 0.6227(5) 0.9308(4) 0.8038(4) 0.0433(14) Uani 1 1 d . .
H19A H 0.654396 0.971215 0.822135 0.052 Uiso 1 1 calc R U
H19B H 0.546893 0.941116 0.823886 0.052 Uiso 1 1 calc R U
C22 C 0.7309(5) 0.8122(5) 0.9188(4) 0.0472(15) Uani 1 1 d . .
H22 H 0.718398 0.858528 0.946014 0.057 Uiso 1 1 calc R U
C29 C 1.0796(6) 0.6584(5) 0.8830(5) 0.0546(17) Uani 1 1 d . .
H29 H 1.101434 0.618557 0.849051 0.066 Uiso 1 1 calc R U
C14 C 0.6443(6) 0.9677(5) 0.4368(5) 0.0550(18) Uani 1 1 d . .
H14 H 0.581554 1.011567 0.451185 0.066 Uiso 1 1 calc R U
C17 C 0.8175(6) 0.8385(5) 0.3957(4) 0.0529(16) Uani 1 1 d . .
H17 H 0.878437 0.793722 0.380653 0.063 Uiso 1 1 calc R U
C70 C 0.4468(6) 0.3345(4) 0.8422(4) 0.0506(16) Uani 1 1 d . .
H70 H 0.448231 0.343655 0.786376 0.061 Uiso 1 1 calc R U
C42 C 0.6011(6) 0.2422(4) 0.5760(4) 0.0481(16) Uani 1 1 d . .
C25 C 0.7756(5) 0.6768(4) 0.8439(4) 0.0492(16) Uani 1 1 d . .
H25 H 0.793036 0.629859 0.816980 0.059 Uiso 1 1 calc R U
C33 C 1.0504(6) 0.6807(5) 1.0071(4) 0.0514(17) Uani 1 1 d . .
H33 H 1.051347 0.656613 1.062556 0.062 Uiso 1 1 calc R U
C16 C 0.8318(6) 0.9185(5) 0.4013(4) 0.0486(15) Uani 1 1 d . .
H16 H 0.901271 0.927785 0.390536 0.058 Uiso 1 1 calc R U
C30 C 1.0456(6) 0.7509(4) 0.8493(4) 0.0522(16) Uani 1 1 d . .
H30 H 1.045415 0.772896 0.793664 0.063 Uiso 1 1 calc R U
C49 C 0.6764(9) 0.3016(5) 0.4294(5) 0.072(3) Uani 1 1 d . .
H49A H 0.744825 0.255957 0.458584 0.086 Uiso 1 1 calc R U
H49B H 0.677151 0.293860 0.374856 0.086 Uiso 1 1 calc R U
C60 C 0.7697(5) 0.3438(4) 0.8121(4) 0.0446(14) Uani 1 1 d . .
H60 H 0.790218 0.361509 0.759413 0.053 Uiso 1 1 calc R U
C35 C 0.5924(6) 0.2334(5) 0.2246(4) 0.0523(17) Uani 1 1 d . .
C52 C 0.7157(13) 0.4368(7) 0.3669(7) 0.115(2) Uani 1 1 d . .
H52 H 0.737550 0.410357 0.323454 0.138 Uiso 1 1 calc R U
F78 F 0.9657(11) 0.6224(6) 0.3025(5) 0.175(5) Uani 1 1 d . .
C51 C 0.7229(13) 0.5224(7) 0.3625(7) 0.115(2) Uani 1 1 d . .
H51 H 0.750611 0.550741 0.315905 0.138 Uiso 1 1 calc R U
C73 C 0.9188(11) 0.6401(6) 0.2310(7) 0.091(3) Uani 1 1 d . .
C54 C 0.6433(13) 0.4376(7) 0.4870(7) 0.115(2) Uani 1 1 d . .
H54 H 0.612514 0.409948 0.532302 0.138 Uiso 1 1 calc R U
C55 C 0.6529(13) 0.5241(7) 0.4776(7) 0.115(2) Uani 1 1 d . .
H55 H 0.626931 0.554333 0.518369 0.138 Uiso 1 1 calc R U

loop_
_atom_site_aniso_label
_atom_site_aniso_U_11
_atom_site_aniso_U_22
_atom_site_aniso_U_33
_atom_site_aniso_U_23
_atom_site_aniso_U_13
_atom_site_aniso_U_12
Ag1 0.0333(2) 0.0389(2) 0.0502(3) -0.02378(19) 0.00224(17) -0.00913(17)
Ag2 0.0358(3) 0.0386(3) 0.0831(4) 0.0178(2) -0.0143(2) -0.0102(2)
Ag3 0.0627(3) 0.0321(2) 0.0601(3) -0.0141(2) -0.0056(2) -0.0120(2)
S26 0.0395(7) 0.0322(7) 0.0371(7) -0.0043(5) -0.0034(5) -0.0158(6)
S10 0.0552(9) 0.0352(7) 0.0342(7) -0.0067(6) -0.0019(6) -0.0188(7)
S18 0.0297(7) 0.0300(7) 0.0568(9) -0.0020(6) -0.0049(6) -0.0055(5)
S36 0.0610(10) 0.0332(7) 0.0419(8) -0.0057(6) -0.0073(7) -0.0155(7)
S64 0.0471(9) 0.0394(8) 0.0667(10) -0.0278(7) -0.0042(7) -0.0108(7)
S56 0.0398(8) 0.0445(8) 0.0580(9) -0.0279(7) -0.0027(7) -0.0029(6)
S48 0.1031(16) 0.0320(8) 0.0524(10) -0.0081(7) -0.0317(10) -0.0108(9)
S74 0.0576(10) 0.0358(8) 0.0537(9) -0.0133(7) -0.0004(7) -0.0091(7)
N58 0.031(2) 0.036(3) 0.056(3) -0.024(2) 0.000(2) -0.006(2)
N66 0.035(2) 0.035(2) 0.046(3) -0.022(2) 0.007(2) -0.014(2)
F34 0.096(3) 0.034(2) 0.072(3) -0.0128(19) -0.023(2) -0.008(2)
N12 0.048(3) 0.039(3) 0.054(3) -0.015(2) -0.012(2) -0.011(2)
O39 0.059(3) 0.035(2) 0.066(3) -0.012(2) -0.008(2) -0.007(2)
N20 0.032(3) 0.041(3) 0.066(4) 0.008(3) -0.003(2) -0.012(2)
F41 0.091(3) 0.052(2) 0.054(2) 0.0064(19) -0.003(2) -0.028(2)
N50 0.077(4) 0.026(2) 0.049(3) -0.010(2) 0.008(3) -0.012(3)
N28 0.036(3) 0.040(3) 0.068(4) 0.007(3) -0.013(3) -0.013(2)
O38 0.089(4) 0.058(3) 0.058(3) -0.003(3) 0.011(3) -0.030(3)
N7 0.031(2) 0.023(2) 0.038(2) -0.0076(18) -0.0011(18) -0.0060(18)
F40 0.068(3) 0.062(3) 0.066(3) 0.004(2) -0.016(2) -0.003(2)
F72 0.124(5) 0.043(3) 0.117(5) -0.025(3) 0.038(4) -0.024(3)
O77 0.056(3) 0.047(3) 0.147(6) -0.023(3) 0.007(4) -0.014(3)
N9 0.040(3) 0.022(2) 0.043(3) -0.0074(19) -0.005(2) -0.0068(19)
N47 0.057(3) 0.030(2) 0.048(3) -0.019(2) -0.007(2) -0.001(2)
C13 0.037(3) 0.047(4) 0.084(5) -0.027(4) -0.013(3) -0.007(3)
N5 0.037(2) 0.030(2) 0.035(2) -0.0091(19) -0.0017(19) -0.0118(19)
O76 0.085(4) 0.050(3) 0.066(3) -0.016(2) 0.010(3) -0.027(3)
N45 0.044(3) 0.029(2) 0.049(3) -0.015(2) -0.014(2) -0.003(2)
O37 0.099(4) 0.054(3) 0.054(3) -0.012(2) -0.020(3) -0.027(3)
N43 0.050(3) 0.032(3) 0.055(3) -0.020(2) -0.017(3) -0.003(2)
C6 0.036(3) 0.019(2) 0.038(3) -0.010(2) 0.000(2) -0.006(2)
C67 0.033(3) 0.042(3) 0.043(3) -0.015(3) 0.005(2) -0.013(2)
C8 0.029(3) 0.020(2) 0.046(3) -0.009(2) -0.001(2) -0.005(2)
C44 0.052(4) 0.027(3) 0.048(3) -0.018(2) -0.012(3) -0.004(3)
C63 0.030(3) 0.044(3) 0.051(4) -0.019(3) -0.001(2) -0.010(2)
C57 0.029(3) 0.039(3) 0.055(4) -0.023(3) -0.013(3) 0.008(2)
F79 0.143(6) 0.071(4) 0.203(9) -0.044(5) 0.092(6) -0.014(4)
C27 0.053(4) 0.040(3) 0.037(3) -0.002(2) -0.006(3) -0.022(3)
C31 0.035(3) 0.040(3) 0.044(3) 0.001(3) -0.009(2) -0.017(3)
C4 0.042(3) 0.024(2) 0.037(3) -0.008(2) -0.003(2) -0.010(2)
C71 0.060(4) 0.035(3) 0.046(3) -0.014(3) 0.001(3) -0.020(3)
O75 0.103(5) 0.084(4) 0.067(4) -0.003(3) -0.024(3) -0.033(4)
C32 0.046(4) 0.046(4) 0.047(4) 0.001(3) -0.015(3) -0.019(3)
C23 0.022(3) 0.031(3) 0.056(4) 0.001(3) 0.001(2) -0.005(2)
C59 0.046(3) 0.038(3) 0.047(3) -0.021(3) -0.003(3) -0.006(3)
C62 0.032(3) 0.033(3) 0.057(4) -0.014(3) -0.008(3) -0.007(2)
C61 0.031(3) 0.036(3) 0.055(4) -0.023(3) -0.010(3) -0.002(2)
C65 0.057(4) 0.035(3) 0.057(4) -0.021(3) 0.001(3) -0.014(3)
C69 0.037(3) 0.032(3) 0.049(3) -0.016(2) 0.006(2) -0.015(2)
C46 0.047(3) 0.026(3) 0.047(3) -0.018(2) -0.009(3) -0.004(2)
C68 0.039(3) 0.032(3) 0.053(4) -0.012(3) 0.004(3) -0.018(2)
C21 0.035(3) 0.051(4) 0.059(4) 0.001(3) -0.004(3) -0.017(3)
C11 0.064(4) 0.030(3) 0.040(3) -0.005(2) -0.013(3) -0.010(3)
C53 0.211(7) 0.062(3) 0.087(3) -0.029(2) 0.017(4) -0.059(4)
C15 0.049(4) 0.036(3) 0.036(3) -0.005(2) -0.011(3) -0.009(3)
C24 0.041(3) 0.030(3) 0.058(4) -0.003(3) -0.005(3) -0.007(3)
C19 0.031(3) 0.030(3) 0.058(4) -0.006(3) 0.004(3) -0.001(2)
C22 0.032(3) 0.046(4) 0.060(4) -0.003(3) 0.002(3) -0.017(3)
C29 0.056(4) 0.040(4) 0.061(4) -0.002(3) -0.004(3) -0.015(3)
C14 0.044(4) 0.042(4) 0.080(5) -0.025(3) -0.015(3) -0.006(3)
C17 0.062(4) 0.042(4) 0.056(4) -0.016(3) 0.004(3) -0.016(3)
C70 0.071(5) 0.042(3) 0.044(4) -0.018(3) 0.002(3) -0.020(3)
C42 0.058(4) 0.025(3) 0.053(4) -0.016(3) -0.018(3) 0.003(3)
C25 0.038(3) 0.034(3) 0.064(4) 0.001(3) -0.004(3) -0.006(3)
C33 0.043(4) 0.049(4) 0.053(4) 0.015(3) -0.019(3) -0.022(3)
C16 0.056(4) 0.046(4) 0.047(4) -0.012(3) 0.008(3) -0.021(3)
C30 0.066(4) 0.037(3) 0.050(4) -0.003(3) -0.003(3) -0.018(3)
C49 0.125(8) 0.034(3) 0.049(4) -0.013(3) -0.021(4) -0.012(4)
C60 0.046(3) 0.038(3) 0.046(3) -0.019(3) -0.005(3) -0.003(3)
C35 0.059(4) 0.039(3) 0.051(4) -0.007(3) -0.016(3) -0.008(3)
C52 0.211(7) 0.062(3) 0.087(3) -0.029(2) 0.017(4) -0.059(4)
F78 0.363(16) 0.109(6) 0.087(5) -0.051(4) 0.004(7) -0.101(8)
C51 0.211(7) 0.062(3) 0.087(3) -0.029(2) 0.017(4) -0.059(4)
C73 0.123(9) 0.052(5) 0.100(8) -0.033(5) 0.040(7) -0.025(6)
C54 0.211(7) 0.062(3) 0.087(3) -0.029(2) 0.017(4) -0.059(4)
C55 0.211(7) 0.062(3) 0.087(3) -0.029(2) 0.017(4) -0.059(4)

loop_
_atom_type_symbol
_atom_type_description
_atom_type_scat_dispersion_real
_atom_type_scat_dispersion_imag
_atom_type_scat_source
C C 0.0181 0.0091 'International Tables Vol C Tables 4.2.6.8 and 6.1.1.4'
H H 0.0000 0.0000 'International Tables Vol C Tables 4.2.6.8 and 6.1.1.4'
Ag Ag 0.1306 4.2820 'International Tables Vol C Tables 4.2.6.8 and 6.1.1.4'
F F 0.0727 0.0534 'International Tables Vol C Tables 4.2.6.8 and 6.1.1.4'
N N 0.0311 0.0180 'International Tables Vol C Tables 4.2.6.8 and 6.1.1.4'
O O 0.0492 0.0322 'International Tables Vol C Tables 4.2.6.8 and 6.1.1.4'
S S 0.3331 0.5567 'International Tables Vol C Tables 4.2.6.8 and 6.1.1.4'

loop_
_geom_angle_atom_site_label_1
_geom_angle_atom_site_label_2
_geom_angle_atom_site_label_3
_geom_angle
_geom_angle_site_symmetry_1
_geom_angle_site_symmetry_3
N66 Ag1 N58 172.8(2) 2_667 .
N66 Ag1 Ag2 82.65(13) 2_667 .
N58 Ag1 Ag2 91.78(13) . .
N66 Ag1 Ag1 83.97(13) 2_667 2_667
N58 Ag1 Ag1 101.30(13) . 2_667
Ag2 Ag1 Ag1 166.26(2) . 2_667
N28 Ag2 N20 172.3(2) 2_767 .
N28 Ag2 Ag1 79.51(14) 2_767 .
N20 Ag2 Ag1 94.93(14) . .
N28 Ag2 Ag2 82.91(14) 2_767 2_767
N20 Ag2 Ag2 102.87(14) . 2_767
Ag1 Ag2 Ag2 162.13(3) . 2_767
N50 Ag3 N12 173.3(2) . .
C6 S26 C27 103.0(3) . .
C4 S10 C11 103.2(3) . .
C8 S18 C19 101.6(3) . .
O37 S36 O39 114.8(3) . .
O37 S36 O38 116.0(4) . .
O39 S36 O38 114.2(3) . .
O37 S36 C35 103.4(3) . .
O39 S36 C35 103.3(3) . .
O38 S36 C35 102.7(3) . .
C44 S64 C65 101.9(3) . .
C46 S56 C57 101.5(3) . .
C42 S48 C49 102.3(4) . .
O77 S74 O76 115.2(4) . .
O77 S74 O75 115.3(5) . .
O76 S74 O75 114.6(4) . .
O77 S74 C73 102.0(5) . .
O76 S74 C73 104.4(4) . .
O75 S74 C73 102.9(5) . .
C63 N58 C59 117.5(5) . .
C63 N58 Ag1 122.3(4) . .
C59 N58 Ag1 119.7(4) . .
C71 N66 C67 118.3(5) . .
C71 N66 Ag1 123.6(4) . 2_667
C67 N66 Ag1 118.1(4) . 2_667
C13 N12 C17 117.2(6) . .
C13 N12 Ag3 118.6(5) . .
C17 N12 Ag3 124.1(5) . .
C21 N20 C25 118.7(6) . .
C21 N20 Ag2 121.3(5) . .
C25 N20 Ag2 119.4(5) . .
C51 N50 C55 114.5(8) . .
C51 N50 Ag3 124.9(6) . .
C55 N50 Ag3 120.4(6) . .
C29 N28 C33 117.6(6) . .
C29 N28 Ag2 124.4(5) . 2_767
C33 N28 Ag2 118.0(5) . 2_767
C6 N7 C8 113.6(5) . .
C4 N9 C8 113.1(5) . .
C42 N47 C46 113.2(6) . .
N12 C13 C14 123.6(7) . .
C4 N5 C6 113.5(5) . .
C46 N45 C44 114.1(5) . .
C42 N43 C44 113.2(6) . .
N7 C6 N5 126.2(5) . .
N7 C6 S26 121.2(4) . .
N5 C6 S26 112.6(4) . .
N66 C67 C68 122.2(6) . .
N9 C8 N7 126.7(5) . .
N9 C8 S18 113.8(4) . .
N7 C8 S18 119.5(4) . .
N45 C44 N43 125.8(7) . .
N45 C44 S64 121.1(5) . .
N43 C44 S64 113.2(5) . .
N58 C63 C62 122.9(6) . .
C61 C57 S56 116.3(5) . .
C31 C27 S26 115.4(5) . .
C32 C31 C30 116.8(6) . .
C32 C31 C27 118.7(6) . .
C30 C31 C27 124.6(6) . .
N9 C4 N5 126.9(5) . .
N9 C4 S10 120.3(4) . .
N5 C4 S10 112.8(4) . .
N66 C71 C70 121.9(6) . .
C31 C32 C33 120.0(7) . .
C22 C23 C24 118.2(6) . .
C22 C23 C19 118.4(6) . .
C24 C23 C19 123.3(6) . .
N58 C59 C60 122.5(6) . .
C63 C62 C61 119.5(6) . .
C60 C61 C62 117.3(5) . .
C60 C61 C57 123.9(6) . .
C62 C61 C57 118.7(6) . .
C69 C65 S64 114.1(5) . .
C68 C69 C70 117.5(5) . .
C68 C69 C65 118.3(5) . .
C70 C69 C65 124.1(6) . .
N45 C46 N47 126.4(6) . .
N45 C46 S56 120.1(5) . .
N47 C46 S56 113.5(5) . .
C69 C68 C67 119.9(6) . .
N20 C21 C22 121.8(7) . .
C15 C11 S10 115.6(4) . .
C52 C53 C54 118.3(10) . .
C52 C53 C49 121.0(10) . .
C54 C53 C49 120.7(10) . .
C14 C15 C16 118.2(6) . .
C14 C15 C11 120.1(6) . .
C16 C15 C11 121.6(6) . .
C23 C24 C25 119.4(7) . .
C23 C19 S18 116.7(5) . .
C23 C22 C21 120.3(7) . .
N28 C29 C30 123.1(7) . .
C13 C14 C15 119.2(7) . .
N12 C17 C16 122.8(7) . .
C69 C70 C71 120.2(6) . .
N43 C42 N47 127.3(6) . .
N43 C42 S48 113.6(5) . .
N47 C42 S48 119.0(6) . .
N20 C25 C24 121.5(7) . .
N28 C33 C32 122.7(6) . .
C15 C16 C17 118.9(7) . .
C29 C30 C31 119.8(7) . .
C53 C49 S48 116.0(8) . .
C61 C60 C59 120.2(6) . .
F41 C35 F40 107.1(5) . .
F41 C35 F34 107.4(6) . .
F40 C35 F34 108.4(6) . .
F41 C35 S36 111.4(5) . .
F40 C35 S36 110.9(5) . .
F34 C35 S36 111.5(4) . .
C53 C52 C51 121.9(11) . .
N50 C51 C52 124.3(11) . .
F79 C73 F78 104.7(10) . .
F79 C73 F72 108.6(9) . .
F78 C73 F72 108.3(10) . .
F79 C73 S74 112.5(9) . .
F78 C73 S74 110.7(8) . .
F72 C73 S74 111.8(7) . .
C53 C54 C55 116.1(11) . .
N50 C55 C54 124.7(10) . .

loop_
_geom_bond_atom_site_label_1
_geom_bond_atom_site_label_2
_geom_bond_distance
_geom_bond_site_symmetry_2
Ag1 N66 2.146(4) 2_667
Ag1 N58 2.150(5) .
Ag1 Ag2 3.1979(6) .
Ag1 Ag1 3.2652(8) 2_667
Ag2 N28 2.129(5) 2_767
Ag2 N20 2.143(5) .
Ag2 Ag2 3.2089(9) 2_767
Ag3 N50 2.132(5) .
Ag3 N12 2.142(5) .
S26 C6 1.747(6) .
S26 C27 1.808(6) .
S10 C4 1.752(6) .
S10 C11 1.786(7) .
S18 C8 1.745(6) .
S18 C19 1.810(7) .
S36 O37 1.433(5) .
S36 O39 1.431(5) .
S36 O38 1.437(6) .
S36 C35 1.825(7) .
S64 C44 1.746(7) .
S64 C65 1.807(7) .
S56 C46 1.748(6) .
S56 C57 1.802(7) .
S48 C42 1.755(7) .
S48 C49 1.794(11) .
S74 O77 1.403(6) .
S74 O76 1.431(5) .
S74 O75 1.436(6) .
S74 C73 1.831(9) .
N58 C63 1.337(8) .
N58 C59 1.342(8) .
N66 C71 1.333(8) .
N66 C67 1.332(8) .
F34 C35 1.338(8) .
N12 C13 1.333(9) .
N12 C17 1.333(9) .
N20 C21 1.343(10) .
N20 C25 1.346(9) .
F41 C35 1.325(9) .
N50 C51 1.289(12) .
N50 C55 1.298(13) .
N28 C29 1.325(9) .
N28 C33 1.342(10) .
N7 C6 1.329(7) .
N7 C8 1.344(7) .
F40 C35 1.328(8) .
F72 C73 1.346(11) .
N9 C4 1.333(8) .
N9 C8 1.335(7) .
N47 C42 1.331(9) .
N47 C46 1.341(8) .
C13 C14 1.374(9) .
N5 C4 1.337(7) .
N5 C6 1.343(7) .
N45 C46 1.330(9) .
N45 C44 1.332(8) .
N43 C42 1.325(10) .
N43 C44 1.354(8) .
C67 C68 1.397(8) .
C63 C62 1.385(8) .
C57 C61 1.513(8) .
F79 C73 1.288(13) .
C27 C31 1.506(8) .
C31 C32 1.382(9) .
C31 C30 1.392(10) .
C71 C70 1.387(9) .
C32 C33 1.391(9) .
C23 C22 1.368(9) .
C23 C24 1.387(9) .
C23 C19 1.518(8) .
C59 C60 1.384(8) .
C62 C61 1.390(9) .
C61 C60 1.376(9) .
C65 C69 1.522(8) .
C69 C68 1.361(9) .
C69 C70 1.383(9) .
C21 C22 1.377(9) .
C11 C15 1.508(8) .
C53 C52 1.231(16) .
C53 C54 1.405(15) .
C53 C49 1.524(12) .
C15 C14 1.375(10) .
C15 C16 1.381(9) .
C24 C25 1.391(8) .
C29 C30 1.390(9) .
C17 C16 1.394(9) .
C52 C51 1.402(13) .
F78 C73 1.326(14) .
C54 C55 1.417(14) .
